data_7120595
loop_
_publ_author_name
'Nikolayenko, Varvara I.'
'Herbert, Simon'
'Barbour, Len'

_publ_section_title
;
 Reversible structural switching of a metal-organic framework by
 photoirradiation
;
_journal_name_full 'Chem. Commun.'
_journal_paper_doi 10.1039/C7CC06074B
_journal_year 2017
_chemical_formula_moiety 'C39 H24 F6 N2 O4 S2 Zn'
_chemical_formula_sum 'C39 H24 F6 N2 O4 S2 Zn'
_chemical_formula_weight 828.09
_chemical_name_common DMOF_apohost
_space_group_crystal_system orthorhombic
_space_group_IT_number 19
_space_group_name_Hall 'P 2ac 2ab'
_space_group_name_H-M_alt 'P 21 21 21'
_symmetry_space_group_name_Hall 'P 2ac 2ab'
_symmetry_space_group_name_H-M 'P 21 21 21'
_atom_sites_solution_hydrogens geom
_audit_creation_method SHELXL-2016/6
_audit_update_record
;
2017-08-02 deposited with the CCDC.
2017-08-23 downloaded from the CCDC.
;
_cell_angle_alpha 90
_cell_angle_beta 90
_cell_angle_gamma 90
_cell_formula_units_Z 4
_cell_length_a 7.106(2)
_cell_length_b 24.681(7)
_cell_length_c 29.181(9)
_cell_measurement_reflns_used 9849
_cell_measurement_temperature 100(2)
_cell_measurement_theta_max 25.04
_cell_measurement_theta_min 2.163
_cell_volume 5118(3)
_computing_cell_refinement 'SAINT (Bruker, 2016)'
_computing_data_collection 'APEX3 (Bruker, 2016)'
_computing_data_reduction 'SAINT (Bruker, 2016)'
_computing_structure_refinement 'SHELXL-2016/6 (Sheldrick, 2016)'
_computing_structure_solution 'SHELXL-2016/6 (Sheldrick, 2016)'
_diffrn_ambient_temperature 100(2)
_diffrn_measured_fraction_theta_full 0.999
_diffrn_measured_fraction_theta_max 0.984
_diffrn_measurement_device_type 'Bruker APEX CCD area -detector'
_diffrn_measurement_method \w
_diffrn_radiation_type MoK\a
_diffrn_radiation_wavelength 0.71073
_diffrn_reflns_av_R_equivalents 0.0735
_diffrn_reflns_av_unetI/netI 0.0677
_diffrn_reflns_Laue_measured_fraction_full 0.999
_diffrn_reflns_Laue_measured_fraction_max 0.984
_diffrn_reflns_limit_h_max 9
_diffrn_reflns_limit_h_min -9
_diffrn_reflns_limit_k_max 32
_diffrn_reflns_limit_k_min -32
_diffrn_reflns_limit_l_max 39
_diffrn_reflns_limit_l_min -39
_diffrn_reflns_number 82335
_diffrn_reflns_point_group_measured_fraction_full 0.999
_diffrn_reflns_point_group_measured_fraction_max 0.983
_diffrn_reflns_theta_full 25.242
_diffrn_reflns_theta_max 28.553
_diffrn_reflns_theta_min 1.396
_diffrn_source 'fine-focus sealed tube'
_exptl_absorpt_coefficient_mu 0.615
_exptl_absorpt_correction_T_max 0.9194
_exptl_absorpt_correction_T_min 0.7664
_exptl_absorpt_correction_type numerical
_exptl_absorpt_process_details 'SADABS, 2016'
_exptl_crystal_colour Colourless
_exptl_crystal_density_diffrn 1.075
_exptl_crystal_description Needle
_exptl_crystal_F_000 1680
_exptl_crystal_size_max 0.457
_exptl_crystal_size_mid 0.206
_exptl_crystal_size_min 0.139
_refine_diff_density_max 0.308
_refine_diff_density_min -0.312
_refine_diff_density_rms 0.041
_refine_ls_abs_structure_details
;
 Flack x determined using 2605 quotients [(I+)-(I-)]/[(I+)+(I-)]
 (Parsons, Flack and Wagner, Acta Cryst. B69 (2013) 249-259).
;
_refine_ls_abs_structure_Flack 0.026(6)
_refine_ls_extinction_method none
_refine_ls_goodness_of_fit_ref 0.973
_refine_ls_hydrogen_treatment constr
_refine_ls_matrix_type full
_refine_ls_number_parameters 489
_refine_ls_number_reflns 12846
_refine_ls_number_restraints 0
_refine_ls_restrained_S_all 0.973
_refine_ls_R_factor_all 0.0880
_refine_ls_R_factor_gt 0.0515
_refine_ls_shift/su_max 0.006
_refine_ls_shift/su_mean 0.001
_refine_ls_structure_factor_coef Fsqd
_refine_ls_weighting_details 'w=1/[\s^2^(Fo^2^)+(0.0586P)^2^] where P=(Fo^2^+2Fc^2^)/3'
_refine_ls_weighting_scheme calc
_refine_ls_wR_factor_gt 0.1124
_refine_ls_wR_factor_ref 0.1223
_reflns_Friedel_coverage 0.788
_reflns_Friedel_fraction_full 1.000
_reflns_Friedel_fraction_max 0.982
_reflns_number_gt 8120
_reflns_number_total 12846
_reflns_threshold_expression 'I > 2\s(I)'
_cod_data_source_file c7cc06074b5.cif
_cod_data_source_block DMOF_apohost
_cod_database_code 7120595
_shelx_shelxl_version_number 2016/6
_shelx_space_group_comment
;
The symmetry employed for this shelxl refinement is uniquely defined
by the following loop, which should always be used as a source of
symmetry information in preference to the above space-group names.
They are only intended as comments.
;
_shelx_estimated_absorpt_t_min 0.766
_shelx_estimated_absorpt_t_max 0.919

loop_
_space_group_symop_operation_xyz
'x, y, z'
'-x+1/2, -y, z+1/2'
'x+1/2, -y+1/2, -z'
'-x, y+1/2, -z+1/2'

loop_
_atom_site_label
_atom_site_type_symbol
_atom_site_fract_x
_atom_site_fract_y
_atom_site_fract_z
_atom_site_U_iso_or_equiv
_atom_site_adp_type
_atom_site_occupancy
_atom_site_site_symmetry_order
_atom_site_calc_flag
_atom_site_refinement_flags_posn
_atom_site_refinement_flags_adp
Zn1 Zn 1.41477(7) 1.03884(2) 0.73372(2) 0.05373(16) Uani 1 1 d . .
S2 S 0.67424(15) 0.89187(6) 1.03765(4) 0.0631(3) Uani 1 1 d . .
S1 S 0.56408(19) 0.99470(5) 0.86997(5) 0.0708(4) Uani 1 1 d . .
O2 O 1.5360(4) 0.96941(11) 0.72818(11) 0.0643(8) Uani 1 1 d . .
O4 O 2.4209(5) 0.59455(12) 0.74507(12) 0.0773(10) Uani 1 1 d . .
O1 O 1.7110(5) 1.00364(14) 0.67434(13) 0.0833(11) Uani 1 1 d . .
N1 N 1.1971(5) 1.01321(13) 0.77356(12) 0.0539(9) Uani 1 1 d . .
C2 C 1.7821(6) 0.91555(18) 0.70150(15) 0.0543(11) Uani 1 1 d . .
C28 C 0.4441(6) 0.87945(17) 1.05054(15) 0.0523(10) Uani 1 1 d . .
C10 C 2.5020(8) 0.6394(2) 0.7371(2) 0.0711(13) Uani 1 1 d . .
F5 F 0.4625(5) 0.72638(11) 0.94646(12) 0.0950(10) Uani 1 1 d . .
C15 C 1.1758(6) 0.95908(18) 0.78130(15) 0.0563(11) Uani 1 1 d . .
H15 H 1.266489 0.935186 0.770369 0.068 Uiso 1 1 calc R U
C25 C 0.4208(6) 0.81993(16) 0.93425(13) 0.0461(9) Uani 1 1 d . .
O3 O 2.6708(5) 0.64500(15) 0.73646(18) 0.0995(13) Uani 1 1 d . .
F6 F 0.1892(4) 0.75857(11) 0.96050(10) 0.0875(10) Uani 1 1 d . .
N2 N 0.2084(5) 0.93501(14) 1.17527(13) 0.0561(9) Uani 1 1 d . .
C20 C 0.5103(6) 0.89349(18) 0.87762(14) 0.0497(10) Uani 1 1 d . .
C21 C 0.4399(6) 0.84013(16) 0.89168(14) 0.0510(10) Uani 1 1 d . .
C12 C 2.3271(7) 0.7799(2) 0.7070(2) 0.0756(15) Uani 1 1 d . .
H12 H 2.377531 0.812095 0.695979 0.091 Uiso 1 1 calc R U
C18 C 0.7201(6) 0.95212(18) 0.84355(14) 0.0546(11) Uani 1 1 d . .
C37 C 0.4381(6) 0.94185(18) 0.89113(15) 0.0580(11) Uani 1 1 d . .
C24 C 0.3360(7) 0.76411(18) 0.93299(14) 0.0556(11) Uani 1 1 d . .
C9 C 2.3738(6) 0.68704(18) 0.72895(19) 0.0683(13) Uani 1 1 d . .
C27 C 0.3607(6) 0.85394(16) 1.01476(14) 0.0490(10) Uani 1 1 d . .
H27 H 0.235492 0.843005 1.015319 0.059 Uiso 1 1 calc R U
C26 C 0.4788(6) 0.84528(16) 0.97662(15) 0.0481(10) Uani 1 1 d . .
C1 C 1.6696(6) 0.96726(18) 0.70058(15) 0.0538(10) Uani 1 1 d . .
C32 C 0.3893(7) 0.9411(2) 1.16611(18) 0.0745(15) Uani 1 1 d . .
H32 H 0.465455 0.957973 1.187771 0.089 Uiso 1 1 calc R U
C3 C 1.7361(6) 0.87346(16) 0.73124(17) 0.0576(11) Uani 1 1 d . .
H3 H 1.627710 0.875735 0.748996 0.069 Uiso 1 1 calc R U
C17 C 0.8848(6) 0.97403(17) 0.81931(14) 0.0504(10) Uani 1 1 d . .
C38 C 0.9082(7) 1.02827(19) 0.81115(17) 0.0702(14) Uani 1 1 d . .
H38 H 0.817336 1.052893 0.820731 0.084 Uiso 1 1 calc R U
C8 C 2.1856(7) 0.6829(2) 0.7385(2) 0.0830(16) Uani 1 1 d . .
H8 H 2.136956 0.650748 0.750167 0.100 Uiso 1 1 calc R U
C5 C 2.0135(6) 0.82338(18) 0.71044(18) 0.0616(12) Uani 1 1 d . .
C4 C 1.8493(6) 0.82876(17) 0.73454(18) 0.0624(12) Uani 1 1 d . .
H4 H 1.813103 0.800821 0.754020 0.075 Uiso 1 1 calc R U
C34 C 0.6552(6) 0.8643(2) 0.98458(15) 0.0559(11) Uani 1 1 d . .
C6 C 2.1336(6) 0.77597(18) 0.71603(17) 0.0640(13) Uani 1 1 d . .
C29 C 0.3650(5) 0.89668(18) 1.09371(15) 0.0522(10) Uani 1 1 d . .
C7 C 2.0694(7) 0.72619(18) 0.7308(2) 0.0816(15) Uani 1 1 d . .
H7 H 1.940995 0.721833 0.735689 0.098 Uiso 1 1 calc R U
C14 C 1.9424(7) 0.9108(2) 0.67563(18) 0.0766(15) Uani 1 1 d . .
H14 H 1.976003 0.938074 0.655230 0.092 Uiso 1 1 calc R U
C16 C 1.0268(6) 0.93937(17) 0.80437(15) 0.0573(12) Uani 1 1 d . .
H16 H 1.018583 0.902439 0.810367 0.069 Uiso 1 1 calc R U
F2 F 0.5234(6) 0.77826(17) 0.83422(14) 0.1349(17) Uani 1 1 d . .
C39 C 1.0654(7) 1.04600(19) 0.78894(18) 0.0734(14) Uani 1 1 d . .
H39 H 1.080251 1.083059 0.784429 0.088 Uiso 1 1 calc R U
C33 C 0.4694(6) 0.9237(2) 1.12596(17) 0.0753(15) Uani 1 1 d . .
H33 H 0.596369 0.930220 1.120543 0.090 Uiso 1 1 calc R U
C19 C 0.6710(6) 0.89966(18) 0.85002(14) 0.0552(11) Uani 1 1 d . .
H19 H 0.736909 0.870673 0.837486 0.066 Uiso 1 1 calc R U
C22 C 0.3769(8) 0.7990(2) 0.85654(17) 0.0666(13) Uani 1 1 d . .
C31 C 0.1051(7) 0.9083(2) 1.14391(17) 0.0795(16) Uani 1 1 d . .
H31 H -0.021766 0.902147 1.149719 0.095 Uiso 1 1 calc R U
C13 C 2.0539(8) 0.8651(2) 0.68011(18) 0.0792(15) Uani 1 1 d . .
H13 H 2.160900 0.862162 0.661921 0.095 Uiso 1 1 calc R U
C11 C 2.4422(7) 0.73587(19) 0.7146(2) 0.0793(15) Uani 1 1 d . .
H11 H 2.570915 0.739543 0.709726 0.095 Uiso 1 1 calc R U
F1 F 0.2725(7) 0.82015(16) 0.82446(13) 0.1423(18) Uani 1 1 d . .
F3 F 0.2974(9) 0.70637(14) 0.86934(11) 0.148(2) Uani 1 1 d . .
C36 C 0.2672(8) 0.9522(2) 0.9200(2) 0.0873(17) Uani 1 1 d . .
H36A H 0.176361 0.924086 0.914795 0.131 Uiso 1 1 calc R U
H36B H 0.213649 0.986592 0.911833 0.131 Uiso 1 1 calc R U
H36C H 0.302326 0.952576 0.951734 0.131 Uiso 1 1 calc R U
C30 C 0.1796(6) 0.8904(2) 1.10459(17) 0.0778(16) Uani 1 1 d . .
H30 H 0.101454 0.872839 1.083771 0.093 Uiso 1 1 calc R U
C23 C 0.2815(8) 0.7547(2) 0.88335(19) 0.0747(15) Uani 1 1 d . .
F4 F 0.0933(6) 0.7645(2) 0.88015(14) 0.1462(17) Uani 1 1 d . .
C35 C 0.8251(7) 0.8579(3) 0.95494(18) 0.0898(18) Uani 1 1 d . .
H35A H 0.810763 0.826378 0.935979 0.135 Uiso 1 1 calc R U
H35B H 0.934653 0.853855 0.973871 0.135 Uiso 1 1 calc R U
H35C H 0.839010 0.889374 0.935908 0.135 Uiso 1 1 calc R U

loop_
_atom_site_aniso_label
_atom_site_aniso_U_11
_atom_site_aniso_U_22
_atom_site_aniso_U_33
_atom_site_aniso_U_23
_atom_site_aniso_U_13
_atom_site_aniso_U_12
Zn1 0.0430(2) 0.0481(3) 0.0700(3) 0.0186(2) 0.0005(3) -0.0022(2)
S2 0.0381(5) 0.0885(9) 0.0625(7) -0.0038(6) -0.0016(5) -0.0071(6)
S1 0.0639(7) 0.0568(7) 0.0916(9) 0.0130(6) 0.0209(7) 0.0024(6)
O2 0.0513(16) 0.0524(18) 0.089(2) 0.0132(17) 0.0141(17) 0.0037(14)
O4 0.0685(19) 0.0444(17) 0.119(3) -0.0116(17) -0.020(2) 0.0004(17)
O1 0.068(2) 0.065(2) 0.117(3) 0.041(2) 0.022(2) 0.0113(18)
N1 0.0505(19) 0.0442(19) 0.067(2) 0.0125(17) 0.0035(19) 0.0016(17)
C2 0.048(2) 0.054(3) 0.061(3) 0.008(2) 0.000(2) -0.001(2)
C28 0.040(2) 0.058(3) 0.058(3) -0.002(2) 0.010(2) -0.010(2)
C10 0.068(3) 0.052(3) 0.093(4) -0.017(3) -0.011(3) 0.004(2)
F5 0.118(3) 0.0525(16) 0.114(2) 0.0118(16) -0.012(2) 0.0093(18)
C15 0.056(2) 0.048(2) 0.065(3) 0.013(2) 0.011(2) 0.005(2)
C25 0.0380(19) 0.055(2) 0.046(2) 0.0004(18) 0.012(2) -0.003(2)
O3 0.053(2) 0.073(2) 0.172(4) 0.000(3) 0.009(3) 0.0130(19)
F6 0.089(2) 0.0763(19) 0.097(2) -0.0131(16) 0.0405(18) -0.0323(17)
N2 0.0435(19) 0.054(2) 0.071(2) -0.0214(18) 0.0019(18) -0.0059(17)
C20 0.049(2) 0.054(3) 0.047(2) -0.003(2) 0.0058(19) -0.003(2)
C21 0.044(2) 0.051(2) 0.058(3) -0.003(2) 0.010(2) -0.006(2)
C12 0.064(3) 0.050(3) 0.113(4) 0.011(3) 0.014(3) -0.003(3)
C18 0.052(2) 0.059(3) 0.053(2) 0.010(2) 0.000(2) 0.003(2)
C37 0.050(2) 0.064(3) 0.060(3) 0.012(2) 0.011(2) -0.001(2)
C24 0.063(3) 0.063(3) 0.041(2) -0.002(2) 0.008(2) -0.004(2)
C9 0.057(3) 0.049(3) 0.099(4) -0.006(3) -0.003(3) 0.008(2)
C27 0.038(2) 0.054(2) 0.055(3) -0.007(2) 0.0005(19) -0.0099(18)
C26 0.046(2) 0.046(2) 0.052(3) 0.0042(19) 0.005(2) 0.0004(19)
C1 0.047(2) 0.054(3) 0.061(3) 0.010(2) 0.008(2) -0.002(2)
C32 0.055(3) 0.084(4) 0.085(4) -0.024(3) -0.001(3) -0.023(3)
C3 0.053(2) 0.046(2) 0.073(3) 0.009(2) 0.007(2) -0.004(2)
C17 0.047(2) 0.052(2) 0.052(2) 0.0160(19) 0.003(2) -0.002(2)
C38 0.056(3) 0.061(3) 0.094(3) 0.028(3) 0.020(3) 0.013(3)
C8 0.059(3) 0.055(3) 0.135(5) 0.005(3) 0.011(3) 0.002(3)
C5 0.053(3) 0.048(3) 0.084(3) -0.010(2) 0.007(2) 0.005(2)
C4 0.061(3) 0.044(2) 0.082(3) 0.005(2) 0.011(3) -0.002(2)
C34 0.036(2) 0.082(3) 0.050(3) 0.006(2) 0.0030(19) 0.007(2)
C6 0.059(3) 0.047(3) 0.086(3) -0.005(2) 0.002(2) 0.000(2)
C29 0.041(2) 0.055(3) 0.060(3) -0.014(2) -0.0030(19) -0.0021(19)
C7 0.051(3) 0.052(3) 0.142(5) 0.000(3) 0.005(4) 0.003(2)
C14 0.070(3) 0.071(3) 0.088(4) 0.024(3) 0.029(3) 0.008(3)
C16 0.058(3) 0.044(2) 0.070(3) 0.009(2) 0.016(2) -0.005(2)
F2 0.146(4) 0.125(3) 0.133(3) -0.061(3) 0.081(3) -0.035(3)
C39 0.057(3) 0.056(3) 0.107(4) 0.035(3) 0.007(3) 0.006(3)
C33 0.042(2) 0.113(4) 0.071(3) -0.027(3) -0.002(2) -0.007(3)
C19 0.057(2) 0.055(3) 0.054(3) 0.007(2) 0.013(2) 0.000(2)
C22 0.077(4) 0.071(3) 0.052(3) -0.005(2) 0.003(3) -0.011(3)
C31 0.045(3) 0.111(4) 0.083(3) -0.053(3) 0.008(3) -0.023(3)
C13 0.074(4) 0.068(3) 0.095(4) 0.019(3) 0.032(3) 0.016(3)
C11 0.050(3) 0.060(3) 0.128(5) 0.002(3) 0.003(3) -0.004(3)
F1 0.227(5) 0.100(3) 0.099(3) 0.001(2) -0.086(3) -0.013(3)
F3 0.302(7) 0.064(2) 0.080(2) -0.0199(17) 0.015(3) -0.031(3)
C36 0.079(3) 0.082(4) 0.101(4) 0.000(3) 0.041(3) 0.001(3)
C30 0.043(2) 0.113(4) 0.078(3) -0.048(3) 0.007(2) -0.024(3)
C23 0.084(4) 0.061(3) 0.079(4) 0.001(3) 0.004(3) -0.012(3)
F4 0.082(2) 0.245(5) 0.112(3) -0.008(3) -0.007(2) -0.039(3)
C35 0.048(3) 0.151(6) 0.070(3) 0.004(4) 0.018(3) 0.010(3)

loop_
_atom_type_symbol
_atom_type_description
_atom_type_scat_dispersion_real
_atom_type_scat_dispersion_imag
_atom_type_scat_source
C C 0.0033 0.0016 'International Tables Vol C Tables 4.2.6.8 and 6.1.1.4'
H H 0.0000 0.0000 'International Tables Vol C Tables 4.2.6.8 and 6.1.1.4'
N N 0.0061 0.0033 'International Tables Vol C Tables 4.2.6.8 and 6.1.1.4'
O O 0.0106 0.0060 'International Tables Vol C Tables 4.2.6.8 and 6.1.1.4'
F F 0.0171 0.0103 'International Tables Vol C Tables 4.2.6.8 and 6.1.1.4'
S S 0.1246 0.1234 'International Tables Vol C Tables 4.2.6.8 and 6.1.1.4'
Zn Zn 0.2839 1.4301 'International Tables Vol C Tables 4.2.6.8 and 6.1.1.4'

loop_
_geom_angle_atom_site_label_1
_geom_angle_atom_site_label_2
_geom_angle_atom_site_label_3
_geom_angle
_geom_angle_site_symmetry_1
_geom_angle_site_symmetry_3
O4 Zn1 O2 113.27(14) 4_956 .
O4 Zn1 N2 107.97(14) 4_956 2_674
O2 Zn1 N2 114.01(15) . 2_674
O4 Zn1 N1 120.26(15) 4_956 .
O2 Zn1 N1 96.39(13) . .
N2 Zn1 N1 104.59(15) 2_674 .
C34 S2 C28 93.0(2) . .
C37 S1 C18 91.9(2) . .
C1 O2 Zn1 115.7(3) . .
C10 O4 Zn1 114.2(3) . 4_946
C39 N1 C15 117.8(4) . .
C39 N1 Zn1 123.0(3) . .
C15 N1 Zn1 118.9(3) . .
C14 C2 C3 118.3(4) . .
C14 C2 C1 120.2(4) . .
C3 C2 C1 121.3(4) . .
C27 C28 C29 129.7(4) . .
C27 C28 S2 109.4(3) . .
C29 C28 S2 120.8(3) . .
O3 C10 O4 123.6(5) . .
O3 C10 C9 120.6(5) . .
O4 C10 C9 115.8(4) . .
C16 C15 N1 121.6(4) . .
C16 C15 H15 119.2 . .
N1 C15 H15 119.2 . .
C21 C25 C26 126.9(4) . .
C21 C25 C24 110.9(4) . .
C26 C25 C24 122.1(3) . .
C32 N2 C31 116.7(4) . .
C32 N2 Zn1 123.7(3) . 2_675
C31 N2 Zn1 119.6(3) . 2_675
C37 C20 C19 112.2(4) . .
C37 C20 C21 125.4(4) . .
C19 C20 C21 122.3(4) . .
C25 C21 C20 128.7(4) . .
C25 C21 C22 110.4(4) . .
C20 C21 C22 120.9(4) . .
C11 C12 C6 119.9(5) . .
C11 C12 H12 120.1 . .
C6 C12 H12 120.1 . .
C19 C18 C17 128.6(4) . .
C19 C18 S1 110.9(3) . .
C17 C18 S1 120.4(3) . .
C20 C37 C36 128.2(4) . .
C20 C37 S1 111.8(3) . .
C36 C37 S1 120.0(4) . .
F6 C24 F5 106.0(4) . .
F6 C24 C25 113.3(4) . .
F5 C24 C25 110.9(4) . .
F6 C24 C23 111.2(4) . .
F5 C24 C23 110.0(4) . .
C25 C24 C23 105.5(4) . .
C11 C9 C8 118.4(4) . .
C11 C9 C10 121.5(4) . .
C8 C9 C10 120.0(5) . .
C28 C27 C26 114.7(4) . .
C28 C27 H27 122.6 . .
C26 C27 H27 122.6 . .
C34 C26 C27 111.2(4) . .
C34 C26 C25 124.0(4) . .
C27 C26 C25 124.8(4) . .
O1 C1 O2 124.1(4) . .
O1 C1 C2 120.5(4) . .
O2 C1 C2 115.4(4) . .
N2 C32 C33 122.7(5) . .
N2 C32 H32 118.7 . .
C33 C32 H32 118.7 . .
C4 C3 C2 120.5(4) . .
C4 C3 H3 119.8 . .
C2 C3 H3 119.8 . .
C38 C17 C16 117.2(4) . .
C38 C17 C18 122.7(4) . .
C16 C17 C18 120.1(4) . .
C39 C38 C17 119.7(5) . .
C39 C38 H38 120.1 . .
C17 C38 H38 120.1 . .
C7 C8 C9 119.8(5) . .
C7 C8 H8 120.1 . .
C9 C8 H8 120.1 . .
C4 C5 C13 115.6(4) . .
C4 C5 C6 121.3(5) . .
C13 C5 C6 123.0(4) . .
C5 C4 C3 122.9(4) . .
C5 C4 H4 118.5 . .
C3 C4 H4 118.5 . .
C26 C34 C35 127.6(4) . .
C26 C34 S2 111.6(3) . .
C35 C34 S2 120.4(3) . .
C7 C6 C12 116.3(4) . .
C7 C6 C5 123.8(4) . .
C12 C6 C5 119.9(4) . .
C30 C29 C33 114.7(4) . .
C30 C29 C28 123.1(4) . .
C33 C29 C28 122.1(4) . .
C8 C7 C6 123.1(5) . .
C8 C7 H7 118.4 . .
C6 C7 H7 118.4 . .
C2 C14 C13 119.5(4) . .
C2 C14 H14 120.2 . .
C13 C14 H14 120.2 . .
C15 C16 C17 120.3(4) . .
C15 C16 H16 119.8 . .
C17 C16 H16 119.8 . .
N1 C39 C38 123.2(4) . .
N1 C39 H39 118.4 . .
C38 C39 H39 118.4 . .
C29 C33 C32 121.0(4) . .
C29 C33 H33 119.5 . .
C32 C33 H33 119.5 . .
C18 C19 C20 113.1(4) . .
C18 C19 H19 123.4 . .
C20 C19 H19 123.4 . .
F1 C22 F2 104.3(4) . .
F1 C22 C23 114.0(5) . .
F2 C22 C23 109.0(5) . .
F1 C22 C21 112.8(4) . .
F2 C22 C21 111.1(4) . .
C23 C22 C21 105.6(4) . .
C30 C31 N2 121.9(4) . .
C30 C31 H31 119.0 . .
N2 C31 H31 119.0 . .
C14 C13 C5 123.1(5) . .
C14 C13 H13 118.5 . .
C5 C13 H13 118.5 . .
C9 C11 C12 122.3(5) . .
C9 C11 H11 118.9 . .
C12 C11 H11 118.9 . .
C37 C36 H36A 109.5 . .
C37 C36 H36B 109.5 . .
H36A C36 H36B 109.5 . .
C37 C36 H36C 109.5 . .
H36A C36 H36C 109.5 . .
H36B C36 H36C 109.5 . .
C31 C30 C29 122.9(4) . .
C31 C30 H30 118.5 . .
C29 C30 H30 118.5 . .
F3 C23 F4 103.5(5) . .
F3 C23 C22 118.5(5) . .
F4 C23 C22 106.0(5) . .
F3 C23 C24 115.5(5) . .
F4 C23 C24 106.8(5) . .
C22 C23 C24 105.6(4) . .
C34 C35 H35A 109.5 . .
C34 C35 H35B 109.5 . .
H35A C35 H35B 109.5 . .
C34 C35 H35C 109.5 . .
H35A C35 H35C 109.5 . .
H35B C35 H35C 109.5 . .

loop_
_geom_bond_atom_site_label_1
_geom_bond_atom_site_label_2
_geom_bond_distance
_geom_bond_site_symmetry_2
Zn1 O4 1.907(3) 4_956
Zn1 O2 1.925(3) .
Zn1 N2 2.023(4) 2_674
Zn1 N1 2.036(3) .
S2 C34 1.697(5) .
S2 C28 1.706(4) .
S1 C37 1.698(4) .
S1 C18 1.711(5) .
O2 C1 1.246(5) .
O4 C10 1.269(6) .
O1 C1 1.216(5) .
N1 C39 1.316(6) .
N1 C15 1.363(5) .
C2 C14 1.372(6) .
C2 C3 1.393(6) .
C2 C1 1.506(6) .
C28 C27 1.356(6) .
C28 C29 1.443(6) .
C10 O3 1.207(6) .
C10 C9 1.506(7) .
F5 C24 1.353(5) .
C15 C16 1.346(6) .
C15 H15 0.9300 .
C25 C21 1.345(5) .
C25 C26 1.446(6) .
C25 C24 1.504(6) .
F6 C24 1.323(5) .
N2 C32 1.322(6) .
N2 C31 1.345(5) .
C20 C37 1.357(6) .
C20 C19 1.406(6) .
C20 C21 1.467(6) .
C21 C22 1.510(6) .
C12 C11 1.377(7) .
C12 C6 1.403(7) .
C12 H12 0.9300 .
C18 C19 1.354(6) .
C18 C17 1.471(6) .
C37 C36 1.499(6) .
C24 C23 1.517(7) .
C9 C11 1.365(6) .
C9 C8 1.370(7) .
C27 C26 1.410(6) .
C27 H27 0.9300 .
C26 C34 1.358(6) .
C32 C33 1.372(7) .
C32 H32 0.9300 .
C3 C4 1.369(6) .
C3 H3 0.9300 .
C17 C38 1.370(6) .
C17 C16 1.393(6) .
C38 C39 1.364(7) .
C38 H38 0.9300 .
C8 C7 1.370(7) .
C8 H8 0.9300 .
C5 C4 1.369(6) .
C5 C13 1.387(7) .
C5 C6 1.458(6) .
C4 H4 0.9300 .
C34 C35 1.494(6) .
C6 C7 1.379(7) .
C29 C30 1.364(6) .
C29 C33 1.371(6) .
C7 H7 0.9300 .
C14 C13 1.385(7) .
C14 H14 0.9300 .
C16 H16 0.9300 .
F2 C22 1.330(6) .
C39 H39 0.9300 .
C33 H33 0.9300 .
C19 H19 0.9300 .
C22 F1 1.303(6) .
C22 C23 1.507(7) .
C31 C30 1.339(6) .
C31 H31 0.9300 .
C13 H13 0.9300 .
C11 H11 0.9300 .
F3 C23 1.265(6) .
C36 H36A 0.9600 .
C36 H36B 0.9600 .
C36 H36C 0.9600 .
C30 H30 0.9300 .
C23 F4 1.363(7) .
C35 H35A 0.9600 .
C35 H35B 0.9600 .
C35 H35C 0.9600 .

loop_
_geom_hbond_atom_site_label_D
_geom_hbond_atom_site_label_H
_geom_hbond_atom_site_label_A
_geom_hbond_distance_DH
_geom_hbond_distance_HA
_geom_hbond_distance_DA
_geom_hbond_angle_DHA
_geom_hbond_site_symmetry_A
C15 H15 O2 0.93 2.43 3.003(5) 120.0 .
C32 H32 O1 0.93 2.52 3.159(6) 126.4 2_775
C39 H39 O3 0.93 2.42 3.168(6) 137.8 4_956
C33 H33 O1 0.93 2.65 3.220(6) 120.5 2_775

loop_
_geom_torsion_atom_site_label_1
_geom_torsion_atom_site_label_2
_geom_torsion_atom_site_label_3
_geom_torsion_atom_site_label_4
_geom_torsion
_geom_torsion_site_symmetry_1
C34 S2 C28 C27 1.1(4) .
C34 S2 C28 C29 -177.5(4) .
Zn1 O4 C10 O3 10.3(8) 4_946
Zn1 O4 C10 C9 -169.0(4) 4_946
C39 N1 C15 C16 -0.8(7) .
Zn1 N1 C15 C16 -174.8(3) .
C26 C25 C21 C20 -4.8(8) .
C24 C25 C21 C20 177.9(4) .
C26 C25 C21 C22 175.1(4) .
C24 C25 C21 C22 -2.3(5) .
C37 C20 C21 C25 -57.4(7) .
C19 C20 C21 C25 118.7(5) .
C37 C20 C21 C22 122.7(5) .
C19 C20 C21 C22 -61.1(6) .
C37 S1 C18 C19 1.9(4) .
C37 S1 C18 C17 -176.2(4) .
C19 C20 C37 C36 179.0(5) .
C21 C20 C37 C36 -4.5(8) .
C19 C20 C37 S1 0.5(5) .
C21 C20 C37 S1 177.0(4) .
C18 S1 C37 C20 -1.3(4) .
C18 S1 C37 C36 -180.0(4) .
C21 C25 C24 F6 -128.7(4) .
C26 C25 C24 F6 53.8(6) .
C21 C25 C24 F5 112.2(4) .
C26 C25 C24 F5 -65.4(5) .
C21 C25 C24 C23 -6.8(5) .
C26 C25 C24 C23 175.6(4) .
O3 C10 C9 C11 8.9(9) .
O4 C10 C9 C11 -171.9(5) .
O3 C10 C9 C8 -167.3(7) .
O4 C10 C9 C8 12.0(8) .
C29 C28 C27 C26 177.1(4) .
S2 C28 C27 C26 -1.3(5) .
C28 C27 C26 C34 0.8(6) .
C28 C27 C26 C25 -178.7(4) .
C21 C25 C26 C34 -53.1(7) .
C24 C25 C26 C34 124.0(5) .
C21 C25 C26 C27 126.4(5) .
C24 C25 C26 C27 -56.5(6) .
Zn1 O2 C1 O1 -8.5(6) .
Zn1 O2 C1 C2 171.2(3) .
C14 C2 C1 O1 5.8(7) .
C3 C2 C1 O1 -179.8(4) .
C14 C2 C1 O2 -173.9(4) .
C3 C2 C1 O2 0.5(6) .
C31 N2 C32 C33 2.9(8) .
Zn1 N2 C32 C33 -179.2(4) 2_675
C14 C2 C3 C4 0.3(7) .
C1 C2 C3 C4 -174.2(4) .
C19 C18 C17 C38 173.1(5) .
S1 C18 C17 C38 -9.2(6) .
C19 C18 C17 C16 -8.1(7) .
S1 C18 C17 C16 169.6(3) .
C16 C17 C38 C39 0.4(7) .
C18 C17 C38 C39 179.2(5) .
C11 C9 C8 C7 4.1(9) .
C10 C9 C8 C7 -179.7(5) .
C13 C5 C4 C3 -3.5(7) .
C6 C5 C4 C3 177.9(5) .
C2 C3 C4 C5 1.9(7) .
C27 C26 C34 C35 173.3(5) .
C25 C26 C34 C35 -7.2(8) .
C27 C26 C34 S2 0.1(5) .
C25 C26 C34 S2 179.6(3) .
C28 S2 C34 C26 -0.7(4) .
C28 S2 C34 C35 -174.4(4) .
C11 C12 C6 C7 -2.2(8) .
C11 C12 C6 C5 176.6(5) .
C4 C5 C6 C7 24.8(8) .
C13 C5 C6 C7 -153.7(6) .
C4 C5 C6 C12 -154.0(5) .
C13 C5 C6 C12 27.5(8) .
C27 C28 C29 C30 -2.0(8) .
S2 C28 C29 C30 176.3(4) .
C27 C28 C29 C33 -178.1(5) .
S2 C28 C29 C33 0.2(6) .
C9 C8 C7 C6 -3.9(10) .
C12 C6 C7 C8 2.9(9) .
C5 C6 C7 C8 -176.0(5) .
C3 C2 C14 C13 -0.7(8) .
C1 C2 C14 C13 173.9(5) .
N1 C15 C16 C17 2.9(7) .
C38 C17 C16 C15 -2.6(7) .
C18 C17 C16 C15 178.6(4) .
C15 N1 C39 C38 -1.5(7) .
Zn1 N1 C39 C38 172.3(4) .
C17 C38 C39 N1 1.6(8) .
C30 C29 C33 C32 1.5(8) .
C28 C29 C33 C32 177.9(5) .
N2 C32 C33 C29 -2.6(9) .
C17 C18 C19 C20 175.9(4) .
S1 C18 C19 C20 -1.9(5) .
C37 C20 C19 C18 0.9(6) .
C21 C20 C19 C18 -175.7(4) .
C25 C21 C22 F1 135.8(5) .
C20 C21 C22 F1 -44.4(6) .
C25 C21 C22 F2 -107.5(5) .
C20 C21 C22 F2 72.4(6) .
C25 C21 C22 C23 10.6(6) .
C20 C21 C22 C23 -169.6(4) .
C32 N2 C31 C30 -2.2(8) .
Zn1 N2 C31 C30 179.7(5) 2_675
C2 C14 C13 C5 -1.1(9) .
C4 C5 C13 C14 3.2(8) .
C6 C5 C13 C14 -178.3(5) .
C8 C9 C11 C12 -3.6(9) .
C10 C9 C11 C12 -179.9(5) .
C6 C12 C11 C9 2.8(9) .
N2 C31 C30 C29 1.4(10) .
C33 C29 C30 C31 -0.9(9) .
C28 C29 C30 C31 -177.3(5) .
F1 C22 C23 F3 90.1(7) .
F2 C22 C23 F3 -26.1(8) .
C21 C22 C23 F3 -145.5(6) .
F1 C22 C23 F4 -25.5(6) .
F2 C22 C23 F4 -141.7(5) .
C21 C22 C23 F4 98.9(5) .
F1 C22 C23 C24 -138.6(5) .
F2 C22 C23 C24 105.2(5) .
C21 C22 C23 C24 -14.2(6) .
F6 C24 C23 F3 -90.9(6) .
F5 C24 C23 F3 26.2(7) .
C25 C24 C23 F3 145.9(5) .
F6 C24 C23 F4 23.6(6) .
F5 C24 C23 F4 140.7(5) .
C25 C24 C23 F4 -99.6(5) .
F6 C24 C23 C22 136.1(4) .
F5 C24 C23 C22 -106.7(5) .
C25 C24 C23 C22 12.9(5) .
